data_7222701
loop_
_publ_author_name
'Wickleder, M.S.'

_publ_section_title
;
 Nd Cl Se O3 and Er Cl Se O3: first chloride-selenites of the rare earth
 elements
;
_journal_name_full
;
Zeitschrift fuer Naturforschung, Teil B. Anorganische Chemie, Organische 
Chemie (42,1987-)
;
_journal_page_first 1414
_journal_page_last 1418
_journal_volume 57
_journal_year 2002
_chemical_formula_sum 'Cl Er O3 Se'
_chemical_name_systematic 'Er Cl (Se O3)'
_space_group_IT_number 62
_symmetry_space_group_name_Hall '-P 2ac 2n'
_symmetry_space_group_name_H-M 'P n m a'
_cell_angle_alpha 90
_cell_angle_beta 90
_cell_angle_gamma 90
_cell_formula_units_Z 4
_cell_length_a 7.2183
_cell_length_b 6.9223
_cell_length_c 8.7428
_cell_volume 436.854
_citation_journal_id_ASTM ZNBSEN
_cod_data_source_file Wickleder_ZNBSEN_2002_809.cif
_cod_data_source_block Cl1Er1O3Se1
_cod_original_cell_volume 436.8535
_cod_original_formula_sum 'Cl1 Er1 O3 Se1'
_cod_database_code 7222701

loop_
_symmetry_equiv_pos_as_xyz
x,y,z
-x+1/2,-y,z+1/2
x+1/2,-y+1/2,-z+1/2
-x,y+1/2,-z
-x,-y,-z
x-1/2,y,-z-1/2
-x-1/2,y-1/2,z-1/2
x,-y-1/2,z

loop_
_atom_site_label
_atom_site_type_symbol
_atom_site_fract_x
_atom_site_fract_y
_atom_site_fract_z
_atom_site_occupancy
_atom_site_U_iso_or_equiv
O1 O-2 0.2526 0.25 0.6792 1 0.0
Cl1 Cl-1 0.4411 0.25 0.3168 1 0.0
O2 O-2 0.8576 0.0731 0.5684 1 0.0
Se1 Se+4 0.71004 0.25 0.63364 1 0.0
Er1 Er+3 0.10522 0.25 0.46012 1 0.0
